data_7101347
loop_
_publ_author_name
'Ch. Elschenbroich'
'Klaus Harms'
'Jorg Six'

_publ_section_title
;
On a Novel Coordination Mode of Phosphinine C5H5P
;
_journal_issue 32
_journal_name_full 'Chemical Communications'
_journal_paper_doi 10.1039/b606739e
_journal_year 2006
_chemical_formula_sum 'C42 H42 Mn2 O10 P2'
_chemical_formula_weight 878.58
_chemical_name_systematic
;
?
;
_space_group_IT_number 41
_symmetry_cell_setting orthorhombic
_symmetry_space_group_name_Hall 'A 2 -2ab'
_symmetry_space_group_name_H-M 'A b a 2'
_atom_sites_solution_hydrogens geom
_atom_sites_solution_primary direct
_atom_sites_solution_secondary difmap
_audit_creation_method SHELXL-97
_cell_angle_alpha 90.00
_cell_angle_beta 90.00
_cell_angle_gamma 90.00
_cell_formula_units_Z 4
_cell_length_a 19.7993(14)
_cell_length_b 27.5435(18)
_cell_length_c 7.6297(8)
_cell_measurement_temperature 193(2)
_cell_volume 4160.8(6)
_computing_cell_refinement 'Stoe Cell'
_computing_data_collection 'Stoe Expose'
_computing_data_reduction 'Stoe Integrate'
_computing_molecular_graphics 'Siemens SHELXTL'
_computing_publication_material 'Siemens SHELXTL'
_computing_structure_refinement 'SHELXL-97 (Sheldrick, 1997)'
_computing_structure_solution 'SHELXS-97 (Sheldrick, 1990)'
_diffrn_ambient_temperature 193(2)
_diffrn_measured_fraction_theta_full 0.982
_diffrn_measured_fraction_theta_max 0.982
_diffrn_measurement_device_type 'Stoe IPDS'
_diffrn_radiation_monochromator graphite
_diffrn_radiation_source 'fine-focus sealed tube'
_diffrn_radiation_type MoK\a
_diffrn_radiation_wavelength 0.71073
_diffrn_reflns_av_R_equivalents 0.0857
_diffrn_reflns_av_sigmaI/netI 0.1090
_diffrn_reflns_limit_h_max 24
_diffrn_reflns_limit_h_min -23
_diffrn_reflns_limit_k_max 34
_diffrn_reflns_limit_k_min -32
_diffrn_reflns_limit_l_max 9
_diffrn_reflns_limit_l_min -9
_diffrn_reflns_number 13989
_diffrn_reflns_theta_full 26.02
_diffrn_reflns_theta_max 26.02
_diffrn_reflns_theta_min 2.06
_exptl_absorpt_coefficient_mu 0.740
_exptl_absorpt_correction_T_max 0.9640
_exptl_absorpt_correction_T_min 0.7319
_exptl_absorpt_correction_type empirical
_exptl_crystal_colour 'red orange'
_exptl_crystal_density_diffrn 1.403
_exptl_crystal_density_method 'not measured'
_exptl_crystal_description 'Flat plate'
_exptl_crystal_F_000 1816
_exptl_crystal_size_max 0.45
_exptl_crystal_size_mid 0.15
_exptl_crystal_size_min 0.05
_refine_diff_density_max 0.368
_refine_diff_density_min -0.446
_refine_diff_density_rms 0.057
_refine_ls_abs_structure_details 'Flack H D (1983), Acta Cryst. A39, 876-881'
_refine_ls_abs_structure_Flack 0.02(3)
_refine_ls_extinction_method none
_refine_ls_goodness_of_fit_ref 0.846
_refine_ls_hydrogen_treatment noref
_refine_ls_matrix_type full
_refine_ls_number_parameters 255
_refine_ls_number_reflns 4014
_refine_ls_number_restraints 1
_refine_ls_restrained_S_all 0.846
_refine_ls_R_factor_all 0.0929
_refine_ls_R_factor_gt 0.0447
_refine_ls_shift/su_max 0.000
_refine_ls_shift/su_mean 0.000
_refine_ls_structure_factor_coef Fsqd
_refine_ls_weighting_details 'calc w=1/[\s^2^(Fo^2^)+(0.0301P)^2^+0.0000P] where P=(Fo^2^+2Fc^2^)/3'
_refine_ls_weighting_scheme calc
_refine_ls_wR_factor_gt 0.0789
_refine_ls_wR_factor_ref 0.0913
_reflns_number_gt 2329
_reflns_number_total 4014
_reflns_threshold_expression >2sigma(I)
_cod_data_source_file b606739e.txt
_cod_depositor_comments
;
The following automatic conversions were performed:
'_symmetry_cell_setting' value 'Orthorhombic' changed to 'orthorhombic'
according to '/home/saulius/struct/CIF-dictionaries/cif_core.dic'
dictionary named 'cif_core.dic' version 2.4.1 from 2010-06-29.

Automatic conversion script
Id: cif_fix_enum 1527 2010-12-29 10:47:43Z saulius 
;
_cod_original_sg_symbol_H-M Aba2
_cod_database_code 7101347

loop_
_symmetry_equiv_pos_as_xyz
'x, y, z'
'-x, -y, z'
'x+1/2, -y+1/2, z'
'-x+1/2, y+1/2, z'
'x, y+1/2, z+1/2'
'-x, -y+1/2, z+1/2'
'x+1/2, -y+1, z+1/2'
'-x+1/2, y+1, z+1/2'

loop_
_atom_site_label
_atom_site_type_symbol
_atom_site_fract_x
_atom_site_fract_y
_atom_site_fract_z
_atom_site_U_iso_or_equiv
_atom_site_adp_type
_atom_site_occupancy
_atom_site_symmetry_multiplicity
_atom_site_calc_flag
_atom_site_refinement_flags
Mn1 Mn 0.05899(3) 0.46870(2) 0.19854(13) 0.04144(17) Uani 1 1 d .
P1 P 0.14947(5) 0.42054(4) 0.2051(2) 0.0391(3) Uani 1 1 d .
C2 C 0.2320(2) 0.43608(18) 0.1644(5) 0.0341(12) Uani 1 1 d .
C3 C 0.2843(2) 0.40234(18) 0.1825(8) 0.0391(11) Uani 1 1 d .
H3A H 0.3290 0.4134 0.1610 0.047 Uiso 1 1 calc R
C4 C 0.2762(2) 0.35392(18) 0.2293(7) 0.0396(13) Uani 1 1 d .
C5 C 0.2124(2) 0.3346(2) 0.2671(6) 0.0412(12) Uani 1 1 d .
H5A H 0.2102 0.3014 0.3001 0.049 Uiso 1 1 calc R
C6 C 0.1517(2) 0.36051(18) 0.2602(6) 0.0389(12) Uani 1 1 d .
C7 C 0.2504(3) 0.48669(19) 0.1066(6) 0.0457(13) Uani 1 1 d .
H7A H 0.2982 0.4876 0.0736 0.069 Uiso 1 1 calc R
H7B H 0.2423 0.5095 0.2029 0.069 Uiso 1 1 calc R
H7C H 0.2226 0.4959 0.0055 0.069 Uiso 1 1 calc R
C8 C 0.0864(3) 0.3341(2) 0.3025(7) 0.0494(13) Uani 1 1 d .
H8A H 0.0968 0.3020 0.3502 0.074 Uiso 1 1 calc R
H8B H 0.0595 0.3306 0.1955 0.074 Uiso 1 1 calc R
H8C H 0.0608 0.3528 0.3892 0.074 Uiso 1 1 calc R
C9 C 0.3366(2) 0.3210(2) 0.2388(6) 0.0430(14) Uani 1 1 d .
C10 C 0.3983(3) 0.3386(2) 0.2995(7) 0.0517(14) Uani 1 1 d .
H10I H 0.4016 0.3713 0.3379 0.062 Uiso 1 1 calc R
C11 C 0.4551(3) 0.3089(3) 0.3046(8) 0.0684(18) Uani 1 1 d .
H11A H 0.4969 0.3211 0.3470 0.082 Uiso 1 1 calc R
C12 C 0.4502(3) 0.2616(3) 0.2478(8) 0.076(2) Uani 1 1 d .
H12A H 0.4888 0.2411 0.2513 0.091 Uiso 1 1 calc R
C13 C 0.3898(3) 0.2439(2) 0.1859(14) 0.0757(17) Uani 1 1 d .
H13A H 0.3869 0.2114 0.1453 0.091 Uiso 1 1 calc R
C14 C 0.3328(3) 0.27372(19) 0.1826(11) 0.0561(14) Uani 1 1 d .
H14A H 0.2910 0.2612 0.1412 0.067 Uiso 1 1 calc R
O15 O -0.0355(2) 0.39525(17) 0.0481(6) 0.0724(12) Uani 1 1 d .
C15 C 0.0020(3) 0.4246(2) 0.1053(7) 0.0491(13) Uani 1 1 d .
O16 O 0.0185(2) 0.43805(17) 0.5600(6) 0.0707(13) Uani 1 1 d .
C16 C 0.0331(3) 0.4510(2) 0.4189(7) 0.0524(15) Uani 1 1 d .
O17 O 0.1318(2) 0.55443(17) 0.3435(6) 0.0709(13) Uani 1 1 d .
C17 C 0.1022(3) 0.5208(2) 0.2886(7) 0.0497(14) Uani 1 1 d .
O18 O 0.0907(2) 0.50370(17) -0.1634(5) 0.0678(12) Uani 1 1 d .
C18 C 0.0775(3) 0.4900(2) -0.0207(7) 0.0520(14) Uani 1 1 d .
O100 O 0.3224(8) 0.2031(4) 0.7756(11) 0.218(6) Uani 1 1 d .
C101 C 0.3526(6) 0.2060(4) 0.6255(19) 0.145(5) Uani 1 1 d .
H10A H 0.3926 0.2274 0.6357 0.174 Uiso 1 1 calc R
H10B H 0.3216 0.2205 0.5380 0.174 Uiso 1 1 calc R
C102 C 0.3731(6) 0.1586(4) 0.5684(15) 0.122(3) Uani 1 1 d .
H10C H 0.4229 0.1556 0.5717 0.147 Uiso 1 1 calc R
H10D H 0.3574 0.1525 0.4472 0.147 Uiso 1 1 calc R
C103 C 0.3415(7) 0.1239(4) 0.6916(18) 0.149(4) Uani 1 1 d .
H10E H 0.3763 0.1038 0.7496 0.179 Uiso 1 1 calc R
H10F H 0.3096 0.1023 0.6292 0.179 Uiso 1 1 calc R
C104 C 0.3054(8) 0.1542(6) 0.8217(17) 0.185(6) Uani 1 1 d .
H10G H 0.2560 0.1490 0.8142 0.222 Uiso 1 1 calc R
H10H H 0.3207 0.1466 0.9422 0.222 Uiso 1 1 calc R

loop_
_atom_site_aniso_label
_atom_site_aniso_U_11
_atom_site_aniso_U_22
_atom_site_aniso_U_33
_atom_site_aniso_U_23
_atom_site_aniso_U_13
_atom_site_aniso_U_12
Mn1 0.0391(3) 0.0419(4) 0.0433(3) -0.0027(6) -0.0029(6) 0.0042(3)
P1 0.0384(5) 0.0376(7) 0.0413(6) -0.0031(10) 0.0003(10) 0.0012(5)
C2 0.042(2) 0.033(3) 0.027(3) -0.0002(18) 0.0018(18) -0.002(2)
C3 0.038(2) 0.045(3) 0.035(3) -0.002(3) 0.001(3) 0.000(2)
C4 0.039(2) 0.041(3) 0.039(4) -0.003(2) -0.002(2) 0.007(2)
C5 0.042(3) 0.037(3) 0.045(3) -0.003(2) 0.001(2) 0.002(2)
C6 0.038(3) 0.036(3) 0.043(3) -0.0029(19) 0.004(2) -0.006(2)
C7 0.045(3) 0.042(4) 0.050(3) 0.001(2) 0.008(2) 0.003(3)
C8 0.046(3) 0.044(4) 0.058(3) 0.000(3) 0.003(2) -0.004(3)
C9 0.041(3) 0.046(3) 0.041(4) 0.000(2) -0.001(2) 0.009(2)
C10 0.044(3) 0.060(4) 0.051(3) -0.016(3) 0.000(2) 0.009(3)
C11 0.050(4) 0.083(6) 0.072(4) -0.007(4) -0.008(3) 0.019(3)
C12 0.057(4) 0.076(5) 0.094(6) -0.005(4) -0.009(4) 0.033(4)
C13 0.078(4) 0.056(4) 0.093(4) -0.004(6) -0.002(6) 0.020(3)
C14 0.055(3) 0.044(3) 0.070(4) -0.003(4) -0.003(4) 0.011(2)
O15 0.060(3) 0.062(3) 0.096(3) -0.024(3) -0.019(2) 0.002(2)
C15 0.044(3) 0.052(4) 0.051(3) -0.005(3) -0.001(3) 0.006(3)
O16 0.078(3) 0.080(4) 0.055(2) 0.006(2) 0.009(2) 0.016(3)
C16 0.049(3) 0.054(4) 0.054(4) -0.009(3) 0.003(3) 0.006(3)
O17 0.063(3) 0.052(3) 0.098(3) -0.022(2) -0.017(2) 0.004(2)
C17 0.047(3) 0.051(4) 0.052(3) -0.005(3) -0.004(2) 0.010(3)
O18 0.067(3) 0.083(3) 0.054(3) 0.007(2) 0.005(2) 0.006(2)
C18 0.055(4) 0.048(4) 0.054(4) -0.003(3) -0.003(3) 0.005(3)
O100 0.391(17) 0.179(11) 0.084(5) -0.005(6) 0.062(7) 0.122(11)
C101 0.155(10) 0.090(9) 0.190(13) -0.062(8) 0.026(8) -0.017(7)
C102 0.138(8) 0.090(8) 0.139(9) -0.044(7) -0.021(7) 0.009(7)
C103 0.242(12) 0.110(8) 0.095(6) 0.011(9) 0.035(11) 0.030(8)
C104 0.200(14) 0.232(19) 0.124(10) 0.038(11) 0.063(9) 0.011(14)

loop_
_atom_type_symbol
_atom_type_description
_atom_type_scat_dispersion_real
_atom_type_scat_dispersion_imag
_atom_type_scat_source
C C 0.0033 0.0016 'International Tables Vol C Tables 4.2.6.8 and 6.1.1.4'
H H 0.0000 0.0000 'International Tables Vol C Tables 4.2.6.8 and 6.1.1.4'
O O 0.0106 0.0060 'International Tables Vol C Tables 4.2.6.8 and 6.1.1.4'
P P 0.1023 0.0942 'International Tables Vol C Tables 4.2.6.8 and 6.1.1.4'
Mn Mn 0.3368 0.7283 'International Tables Vol C Tables 4.2.6.8 and 6.1.1.4'

loop_
_geom_angle_atom_site_label_1
_geom_angle_atom_site_label_2
_geom_angle_atom_site_label_3
_geom_angle
_geom_angle_site_symmetry_3
C15 Mn1 C17 168.8(3) .
C15 Mn1 C18 88.9(3) .
C17 Mn1 C18 89.9(3) .
C15 Mn1 C16 90.5(3) .
C17 Mn1 C16 89.7(3) .
C18 Mn1 C16 174.4(3) .
C15 Mn1 P1 96.36(18) .
C17 Mn1 P1 94.82(18) .
C18 Mn1 P1 92.92(19) .
C16 Mn1 P1 92.64(19) .
C15 Mn1 Mn1 84.06(18) 2_565
C17 Mn1 Mn1 84.77(17) 2_565
C18 Mn1 Mn1 88.30(18) 2_565
C16 Mn1 Mn1 86.14(18) 2_565
P1 Mn1 Mn1 178.71(6) 2_565
C6 P1 C2 105.1(2) .
C6 P1 Mn1 127.07(17) .
C2 P1 Mn1 127.75(18) .
C3 C2 C7 117.8(4) .
C3 C2 P1 121.4(4) .
C7 C2 P1 120.9(4) .
C4 C3 C2 125.3(4) .
C3 C4 C5 121.4(4) .
C3 C4 C9 120.0(4) .
C5 C4 C9 118.6(4) .
C6 C5 C4 125.0(5) .
C5 C6 C8 118.7(4) .
C5 C6 P1 121.7(4) .
C8 C6 P1 119.6(4) .
C14 C9 C10 118.8(5) .
C14 C9 C4 120.9(4) .
C10 C9 C4 120.3(5) .
C11 C10 C9 120.9(6) .
C12 C11 C10 119.4(6) .
C11 C12 C13 120.4(5) .
C12 C13 C14 120.0(6) .
C9 C14 C13 120.5(6) .
O15 C15 Mn1 178.4(5) .
O16 C16 Mn1 177.1(5) .
O17 C17 Mn1 178.0(5) .
O18 C18 Mn1 178.9(5) .
C101 O100 C104 112.6(11) .
O100 C101 C102 110.0(13) .
C101 C102 C103 106.0(10) .
C102 C103 C104 105.4(10) .
O100 C104 C103 104.6(10) .

loop_
_geom_bond_atom_site_label_1
_geom_bond_atom_site_label_2
_geom_bond_distance
_geom_bond_site_symmetry_2
Mn1 C15 1.804(6) .
Mn1 C17 1.807(6) .
Mn1 C18 1.810(6) .
Mn1 C16 1.824(6) .
Mn1 P1 2.2296(12) .
Mn1 Mn1 2.9032(12) 2_565
P1 C6 1.707(5) .
P1 C2 1.718(5) .
C2 C3 1.397(6) .
C2 C7 1.507(7) .
C3 C4 1.390(7) .
C4 C5 1.401(6) .
C4 C9 1.502(6) .
C5 C6 1.399(7) .
C6 C8 1.518(7) .
C9 C14 1.374(7) .
C9 C10 1.394(7) .
C10 C11 1.392(8) .
C11 C12 1.374(9) .
C12 C13 1.376(9) .
C13 C14 1.397(7) .
O15 C15 1.181(7) .
O16 C16 1.171(6) .
O17 C17 1.173(7) .
O18 C18 1.181(6) .
O100 C101 1.294(13) .
O100 C104 1.432(16) .
C101 C102 1.435(13) .
C102 C103 1.479(14) .
C103 C104 1.480(15) .

loop_
_geom_torsion_atom_site_label_1
_geom_torsion_atom_site_label_2
_geom_torsion_atom_site_label_3
_geom_torsion_atom_site_label_4
_geom_torsion
_geom_torsion_site_symmetry_1
C15 Mn1 P1 C6 -40.2(3) .
C17 Mn1 P1 C6 140.5(3) .
C18 Mn1 P1 C6 -129.4(3) .
C16 Mn1 P1 C6 50.6(3) .
Mn1 Mn1 P1 C6 69(2) 2_565
C15 Mn1 P1 C2 142.5(3) .
C17 Mn1 P1 C2 -36.8(3) .
C18 Mn1 P1 C2 53.3(3) .
C16 Mn1 P1 C2 -126.7(3) .
Mn1 Mn1 P1 C2 -108(2) 2_565
C6 P1 C2 C3 -1.1(5) .
Mn1 P1 C2 C3 176.6(4) .
C6 P1 C2 C7 178.4(3) .
Mn1 P1 C2 C7 -3.9(4) .
C7 C2 C3 C4 -178.0(5) .
P1 C2 C3 C4 1.6(8) .
C2 C3 C4 C5 -1.4(9) .
C2 C3 C4 C9 178.2(5) .
C3 C4 C5 C6 0.9(8) .
C9 C4 C5 C6 -178.6(4) .
C4 C5 C6 C8 179.1(5) .
C4 C5 C6 P1 -0.7(6) .
C2 P1 C6 C5 0.8(4) .
Mn1 P1 C6 C5 -177.0(3) .
C2 P1 C6 C8 -179.1(4) .
Mn1 P1 C6 C8 3.2(5) .
C3 C4 C9 C14 -141.3(6) .
C5 C4 C9 C14 38.3(8) .
C3 C4 C9 C10 36.5(8) .
C5 C4 C9 C10 -143.9(5) .
C14 C9 C10 C11 -0.5(9) .
C4 C9 C10 C11 -178.3(5) .
C9 C10 C11 C12 0.5(9) .
C10 C11 C12 C13 0.2(11) .
C11 C12 C13 C14 -0.8(13) .
C10 C9 C14 C13 -0.2(11) .
C4 C9 C14 C13 177.6(7) .
C12 C13 C14 C9 0.8(14) .
C17 Mn1 C15 O15 -105(19) .
C18 Mn1 C15 O15 172(100) .
C16 Mn1 C15 O15 -14(19) .
P1 Mn1 C15 O15 79(19) .
Mn1 Mn1 C15 O15 -100(19) 2_565
C15 Mn1 C16 O16 83(12) .
C17 Mn1 C16 O16 -108(12) .
C18 Mn1 C16 O16 167(10) .
P1 Mn1 C16 O16 -13(12) .
Mn1 Mn1 C16 O16 167(12) 2_565
C15 Mn1 C17 O17 -130(14) .
C18 Mn1 C17 O17 -46(15) .
C16 Mn1 C17 O17 140(15) .
P1 Mn1 C17 O17 47(15) .
Mn1 Mn1 C17 O17 -134(15) 2_565
C15 Mn1 C18 O18 -117(28) .
C17 Mn1 C18 O18 74(28) .
C16 Mn1 C18 O18 160(26) .
P1 Mn1 C18 O18 -21(28) .
Mn1 Mn1 C18 O18 159(28) 2_565
C104 O100 C101 C102 -12.7(18) .
O100 C101 C102 C103 9.1(15) .
C101 C102 C103 C104 -2.2(16) .
C101 O100 C104 C103 11(2) .
C102 C103 C104 O100 -4.5(18) .
